data_4070113
loop_
_publ_author_name
'Brusey, Sarah A.'
'Banide, Emilie V.'
'D\"orrich, Steffen'
'O&#x2019;Donohue, Paul'
'Ortin, Yannick'
'M\"uller-Bunz, Helge'
'Long, Conor'
'Evans, Paul'
'McGlinchey, Michael J.'

_publ_section_title
;
 X-ray Crystallographic and NMR Spectroscopic Study of
 (\h2-Alkene)(\m-alkyne)pentacarbonyldicobalt Complexes: Arrested
 Pauson&#x2212;Khand Reaction Intermediates
;
_journal_issue 21
_journal_name_full Organometallics
_journal_page_first 6308
_journal_paper_doi 10.1021/om900615m
_journal_volume 28
_journal_year 2009
_chemical_formula_moiety 'C18 H14 O'
_chemical_formula_sum 'C18 H14 O'
_chemical_formula_weight 246.29
_chemical_name_systematic
; 
 ? 
;
_space_group_IT_number 14
_symmetry_cell_setting monoclinic
_symmetry_space_group_name_Hall '-P 2ybc'
_symmetry_space_group_name_H-M 'P 1 21/c 1'
_atom_sites_solution_hydrogens difmap
_atom_sites_solution_primary direct
_atom_sites_solution_secondary difmap
_audit_creation_method SHELXL-97
_cell_angle_alpha 90.00
_cell_angle_beta 101.579(2)
_cell_angle_gamma 90.00
_cell_formula_units_Z 4
_cell_length_a 11.5912(14)
_cell_length_b 13.8714(16)
_cell_length_c 8.0454(9)
_cell_measurement_reflns_used 5427
_cell_measurement_temperature 100(2)
_cell_measurement_theta_max 31.96
_cell_measurement_theta_min 2.32
_cell_volume 1267.3(3)
_computing_cell_refinement 'Bruker SAINT'
_computing_data_collection 'Bruker SMART'
_computing_data_reduction 'Bruker SAINT'
_computing_molecular_graphics 'Bruker SHELXTL'
_computing_publication_material 'Bruker SHELXTL'
_computing_structure_refinement 'SHELXL-97 (Sheldrick, 1997)'
_computing_structure_solution 'SHELXS-97 (Sheldrick, 1990)'
_diffrn_ambient_temperature 100(2)
_diffrn_detector_area_resol_mean 8.366
_diffrn_measured_fraction_theta_full 0.998
_diffrn_measured_fraction_theta_max 0.959
_diffrn_measurement_device_type 'CCD area detector'
_diffrn_measurement_method '\f and \w scans'
_diffrn_radiation_monochromator graphite
_diffrn_radiation_source 'sealed tube'
_diffrn_radiation_type MoK\a
_diffrn_radiation_wavelength 0.71073
_diffrn_reflns_av_R_equivalents 0.0297
_diffrn_reflns_av_sigmaI/netI 0.0188
_diffrn_reflns_limit_h_max 17
_diffrn_reflns_limit_h_min -17
_diffrn_reflns_limit_k_max 20
_diffrn_reflns_limit_k_min -20
_diffrn_reflns_limit_l_max 11
_diffrn_reflns_limit_l_min -11
_diffrn_reflns_number 30199
_diffrn_reflns_theta_full 30.00
_diffrn_reflns_theta_max 32.02
_diffrn_reflns_theta_min 1.79
_exptl_absorpt_coefficient_mu 0.078
_exptl_absorpt_correction_T_max 0.9619
_exptl_absorpt_correction_T_min 0.9134
_exptl_absorpt_correction_type multi-scan
_exptl_absorpt_process_details
; 
 SADABS v.2.10 (Bruker,2003) was used for absorption correction. 
 R(int) for selected reflections was 0.066 before and 0.027 after 
 correction. The Ratio of minimum to maximum transmission is 0.949619. 
 The \l/2 correction factor is 0.0015 
;
_exptl_crystal_colour colourless
_exptl_crystal_density_diffrn 1.291
_exptl_crystal_density_method 'not measured'
_exptl_crystal_description block
_exptl_crystal_F_000 520
_exptl_crystal_size_max 0.60
_exptl_crystal_size_mid 0.50
_exptl_crystal_size_min 0.50
_refine_diff_density_max 0.589
_refine_diff_density_min -0.183
_refine_diff_density_rms 0.065
_refine_ls_extinction_method none
_refine_ls_goodness_of_fit_ref 1.041
_refine_ls_hydrogen_treatment refall
_refine_ls_matrix_type full
_refine_ls_number_parameters 228
_refine_ls_number_reflns 4213
_refine_ls_number_restraints 0
_refine_ls_restrained_S_all 1.041
_refine_ls_R_factor_all 0.0534
_refine_ls_R_factor_gt 0.0486
_refine_ls_shift/su_max 0.002
_refine_ls_shift/su_mean 0.000
_refine_ls_structure_factor_coef Fsqd
_refine_ls_weighting_details 'calc w=1/[\s^2^(Fo^2^)+(0.0851P)^2^+0.2850P] where P=(Fo^2^+2Fc^2^)/3'
_refine_ls_weighting_scheme calc
_refine_ls_wR_factor_gt 0.1286
_refine_ls_wR_factor_ref 0.1321
_reflns_number_gt 3763
_reflns_number_total 4213
_reflns_threshold_expression I>2\s(I)
_cod_data_source_file om900615m_si_002.cif
_cod_data_source_block mjm258
_cod_original_sg_symbol_H-M 'P 21/c'
_cod_database_code 4070113

loop_
_symmetry_equiv_pos_as_xyz
'x, y, z'
'-x, y+1/2, -z+1/2'
'-x, -y, -z'
'x, -y-1/2, z-1/2'

loop_
_atom_site_label
_atom_site_type_symbol
_atom_site_fract_x
_atom_site_fract_y
_atom_site_fract_z
_atom_site_U_iso_or_equiv
_atom_site_adp_type
_atom_site_occupancy
_atom_site_symmetry_multiplicity
_atom_site_calc_flag
C1 C 0.86204(8) -0.13526(6) 0.85158(12) 0.01774(18) Uani 1 1 d
H1 H 0.9173(13) -0.1630(11) 0.9427(19) 0.027(3) Uiso 1 1 d
C2 C 0.82994(8) -0.18544(7) 0.70064(12) 0.01885(18) Uani 1 1 d
H2 H 0.8618(12) -0.2487(11) 0.6885(17) 0.026(3) Uiso 1 1 d
C3 C 0.75304(8) -0.14283(6) 0.56505(12) 0.01855(18) Uani 1 1 d
H3 H 0.7276(13) -0.1786(11) 0.4580(19) 0.027(3) Uiso 1 1 d
C4 C 0.71164(8) -0.04997(6) 0.58087(11) 0.01586(17) Uani 1 1 d
H4 H 0.6596(12) -0.0202(11) 0.4859(18) 0.025(3) Uiso 1 1 d
C4A C 0.74412(7) 0.00154(6) 0.73241(10) 0.01329(16) Uani 1 1 d
C5 C 0.70549(7) 0.10609(6) 0.74154(10) 0.01352(16) Uani 1 1 d
O O 0.64253(6) 0.13167(5) 0.57614(8) 0.01752(15) Uani 1 1 d
H1O H 0.6268(15) 0.1917(13) 0.573(2) 0.037(4) Uiso 1 1 d
C5A C 0.62615(7) 0.11497(6) 0.87129(10) 0.01428(16) Uani 1 1 d
C6 C 0.50710(8) 0.13845(6) 0.81572(12) 0.01806(18) Uani 1 1 d
H6 H 0.4771(15) 0.1466(12) 0.698(2) 0.035(4) Uiso 1 1 d
C7 C 0.43225(9) 0.15003(7) 0.92923(14) 0.0226(2) Uani 1 1 d
H7 H 0.3463(14) 0.1668(12) 0.881(2) 0.035(4) Uiso 1 1 d
C8 C 0.47566(10) 0.14070(7) 1.10239(13) 0.0237(2) Uani 1 1 d
H8 H 0.4233(14) 0.1505(12) 1.183(2) 0.035(4) Uiso 1 1 d
C9 C 0.59309(10) 0.11631(7) 1.15949(12) 0.02161(19) Uani 1 1 d
H9 H 0.6232(14) 0.1061(12) 1.282(2) 0.032(4) Uiso 1 1 d
C9A C 0.66883(8) 0.09933(6) 1.04582(11) 0.01664(17) Uani 1 1 d
C10 C 0.78505(9) 0.05983(7) 1.11845(11) 0.02003(18) Uani 1 1 d
H10 H 0.8128(13) 0.0747(11) 1.2419(19) 0.031(4) Uiso 1 1 d
C11 C 0.84889(8) -0.00141(7) 1.04371(11) 0.01906(18) Uani 1 1 d
H11 H 0.9215(13) -0.0269(11) 1.1152(18) 0.027(3) Uiso 1 1 d
C11A C 0.81739(7) -0.04267(6) 0.87296(11) 0.01506(17) Uani 1 1 d
C12 C 0.81376(8) 0.17439(6) 0.78420(11) 0.01753(17) Uani 1 1 d
H12A H 0.8545(14) 0.1652(12) 0.900(2) 0.032(4) Uiso 1 1 d
H12B H 0.7847(12) 0.2389(11) 0.7735(19) 0.025(3) Uiso 1 1 d
C13 C 0.89570(8) 0.15759(7) 0.67063(12) 0.02031(19) Uani 1 1 d
C14 C 0.96142(9) 0.13934(8) 0.57792(14) 0.0275(2) Uani 1 1 d
H14 H 1.0163(15) 0.1268(12) 0.508(2) 0.039(4) Uiso 1 1 d

loop_
_atom_site_aniso_label
_atom_site_aniso_U_11
_atom_site_aniso_U_22
_atom_site_aniso_U_33
_atom_site_aniso_U_23
_atom_site_aniso_U_13
_atom_site_aniso_U_12
C1 0.0159(4) 0.0173(4) 0.0198(4) 0.0039(3) 0.0031(3) 0.0020(3)
C2 0.0189(4) 0.0151(4) 0.0237(4) 0.0005(3) 0.0069(3) 0.0021(3)
C3 0.0205(4) 0.0171(4) 0.0187(4) -0.0023(3) 0.0053(3) -0.0003(3)
C4 0.0174(4) 0.0158(4) 0.0140(3) -0.0003(3) 0.0024(3) -0.0005(3)
C4A 0.0131(3) 0.0136(3) 0.0132(3) 0.0010(3) 0.0025(3) -0.0006(3)
C5 0.0153(3) 0.0137(3) 0.0108(3) 0.0009(2) 0.0006(3) 0.0003(3)
O 0.0226(3) 0.0168(3) 0.0116(3) 0.0020(2) -0.0003(2) 0.0040(2)
C5A 0.0177(4) 0.0121(3) 0.0130(3) -0.0008(3) 0.0030(3) -0.0006(3)
C6 0.0185(4) 0.0156(4) 0.0196(4) -0.0008(3) 0.0027(3) 0.0006(3)
C7 0.0211(4) 0.0188(4) 0.0295(5) -0.0021(3) 0.0089(4) 0.0000(3)
C8 0.0317(5) 0.0168(4) 0.0269(5) -0.0024(3) 0.0164(4) -0.0024(3)
C9 0.0345(5) 0.0160(4) 0.0162(4) -0.0012(3) 0.0097(3) -0.0019(3)
C9A 0.0232(4) 0.0132(4) 0.0131(3) -0.0009(3) 0.0027(3) -0.0012(3)
C10 0.0259(4) 0.0196(4) 0.0122(4) 0.0007(3) -0.0017(3) -0.0007(3)
C11 0.0199(4) 0.0194(4) 0.0150(4) 0.0021(3) -0.0031(3) 0.0000(3)
C11A 0.0136(3) 0.0160(4) 0.0151(4) 0.0017(3) 0.0016(3) -0.0009(3)
C12 0.0193(4) 0.0147(4) 0.0179(4) 0.0004(3) 0.0020(3) -0.0037(3)
C13 0.0186(4) 0.0200(4) 0.0213(4) 0.0054(3) 0.0015(3) -0.0045(3)
C14 0.0215(4) 0.0338(5) 0.0280(5) 0.0036(4) 0.0070(4) -0.0061(4)

loop_
_atom_type_symbol
_atom_type_description
_atom_type_scat_dispersion_real
_atom_type_scat_dispersion_imag
_atom_type_scat_source
C C 0.0033 0.0016 'International Tables Vol C Tables 4.2.6.8 and 6.1.1.4'
H H 0.0000 0.0000 'International Tables Vol C Tables 4.2.6.8 and 6.1.1.4'
O O 0.0106 0.0060 'International Tables Vol C Tables 4.2.6.8 and 6.1.1.4'

loop_
_geom_angle_atom_site_label_1
_geom_angle_atom_site_label_2
_geom_angle_atom_site_label_3
_geom_angle
C2 C1 C11A 121.68(8)
C2 C1 H1 119.5(9)
C11A C1 H1 118.8(9)
C1 C2 C3 119.36(8)
C1 C2 H2 120.4(8)
C3 C2 H2 120.3(8)
C4 C3 C2 119.98(8)
C4 C3 H3 119.9(9)
C2 C3 H3 120.1(9)
C3 C4 C4A 121.08(8)
C3 C4 H4 119.7(9)
C4A C4 H4 119.2(9)
C4 C4A C11A 119.35(8)
C4 C4A C5 119.87(7)
C11A C4A C5 120.70(7)
O C5 C4A 106.96(6)
O C5 C5A 110.57(7)
C4A C5 C5A 109.42(6)
O C5 C12 107.04(7)
C4A C5 C12 111.01(7)
C5A C5 C12 111.70(7)
C5 O H1O 109.7(11)
C6 C5A C9A 118.70(8)
C6 C5A C5 119.34(7)
C9A C5A C5 121.96(8)
C7 C6 C5A 121.47(9)
C7 C6 H6 119.3(10)
C5A C6 H6 119.2(10)
C8 C7 C6 120.01(9)
C8 C7 H7 122.0(9)
C6 C7 H7 118.0(9)
C9 C8 C7 119.23(9)
C9 C8 H8 120.5(10)
C7 C8 H8 120.2(10)
C8 C9 C9A 121.55(9)
C8 C9 H9 119.5(9)
C9A C9 H9 118.8(9)
C5A C9A C9 118.77(8)
C5A C9A C10 124.53(8)
C9 C9A C10 116.56(8)
C11 C10 C9A 127.08(8)
C11 C10 H10 118.5(9)
C9A C10 H10 114.0(9)
C10 C11 C11A 127.59(8)
C10 C11 H11 116.6(8)
C11A C11 H11 115.5(8)
C1 C11A C4A 118.39(8)
C1 C11A C11 116.25(8)
C4A C11A C11 125.33(8)
C13 C12 C5 111.20(7)
C13 C12 H12A 109.3(9)
C5 C12 H12A 110.4(10)
C13 C12 H12B 110.8(9)
C5 C12 H12B 107.3(9)
H12A C12 H12B 107.8(13)
C14 C13 C12 176.91(10)
C13 C14 H14 177.1(11)

loop_
_geom_bond_atom_site_label_1
_geom_bond_atom_site_label_2
_geom_bond_distance
C1 C2 1.3843(13)
C1 C11A 1.4080(12)
C1 H1 0.953(15)
C2 C3 1.3942(13)
C2 H2 0.965(15)
C3 C4 1.3893(12)
C3 H3 0.987(15)
C4 C4A 1.3980(11)
C4 H4 0.966(14)
C4A C11A 1.4108(11)
C4A C5 1.5239(12)
C5 O 1.4281(10)
C5 C5A 1.5284(12)
C5 C12 1.5549(12)
O H1O 0.851(18)
C5A C6 1.4009(12)
C5A C9A 1.4088(11)
C6 C7 1.3894(13)
C6 H6 0.945(17)
C7 C8 1.3890(15)
C7 H7 1.020(17)
C8 C9 1.3883(16)
C8 H8 0.985(16)
C9 C9A 1.4088(13)
C9 H9 0.987(16)
C9A C10 1.4630(13)
C10 C11 1.3452(14)
C10 H10 1.002(15)
C11 C11A 1.4652(12)
C11 H11 0.985(15)
C12 C13 1.4628(13)
C12 H12A 0.966(16)
C12 H12B 0.954(15)
C13 C14 1.1953(15)
C14 H14 0.945(17)

loop_
_geom_torsion_atom_site_label_1
_geom_torsion_atom_site_label_2
_geom_torsion_atom_site_label_3
_geom_torsion_atom_site_label_4
_geom_torsion
C11A C1 C2 C3 1.12(14)
C1 C2 C3 C4 1.54(14)
C2 C3 C4 C4A -1.16(13)
C3 C4 C4A C11A -1.86(13)
C3 C4 C4A C5 175.03(8)
C4 C4A C5 O -2.32(10)
C11A C4A C5 O 174.53(7)
C4 C4A C5 C5A 117.49(8)
C11A C4A C5 C5A -65.66(9)
C4 C4A C5 C12 -118.77(8)
C11A C4A C5 C12 58.08(10)
O C5 C5A C6 4.42(11)
C4A C5 C5A C6 -113.14(8)
C12 C5 C5A C6 123.52(8)
O C5 C5A C9A -176.19(7)
C4A C5 C5A C9A 66.25(10)
C12 C5 C5A C9A -57.08(10)
C9A C5A C6 C7 2.44(13)
C5 C5A C6 C7 -178.15(8)
C5A C6 C7 C8 1.62(14)
C6 C7 C8 C9 -2.34(14)
C7 C8 C9 C9A -1.00(14)
C6 C5A C9A C9 -5.63(13)
C5 C5A C9A C9 174.97(8)
C6 C5A C9A C10 169.88(8)
C5 C5A C9A C10 -9.52(13)
C8 C9 C9A C5A 5.02(14)
C8 C9 C9A C10 -170.84(9)
C5A C9A C10 C11 -28.88(15)
C9 C9A C10 C11 146.72(10)
C9A C10 C11 C11A 0.07(16)
C2 C1 C11A C4A -4.08(13)
C2 C1 C11A C11 174.08(8)
C4 C4A C11A C1 4.38(12)
C5 C4A C11A C1 -172.48(7)
C4 C4A C11A C11 -173.60(8)
C5 C4A C11A C11 9.54(13)
C10 C11 C11A C1 -149.04(10)
C10 C11 C11A C4A 28.97(15)
O C5 C12 C13 -65.19(9)
C4A C5 C12 C13 51.21(9)
C5A C5 C12 C13 173.64(7)

loop_
_cod_related_entry_id
_cod_related_entry_database
_cod_related_entry_code
1 ChemSpider 30659752
